data_4081591
loop_
_publ_author_name
'Jourdain, Isabelle'
'Knorr, Michael'
'Strohmann, Carsten'
'Unkelbach, Christian'
'Rojo, Sa\'ul'
'G\'omez-Iglesias, Patricia'
'Villafa\~ne, Fernando'

_publ_section_title
;
 Reactivity of Silyl-Substituted Iron--Platinum Hydride Complexes toward
 Unsaturated Molecules: 4. Insertion of Fluorinated Aromatic Alkynes into
 the Platinum--Hydride Bond. Synthesis and Reactivity of Heterobimetallic
 Dimetallacylopentenone, Dimetallacyclobutene, \m-Vinylidene, and
 \m2-\s-Alkenyl Complexes
;
_journal_issue 19
_journal_name_full Organometallics
_journal_page_first 5343
_journal_paper_doi 10.1021/om4006438
_journal_volume 32
_journal_year 2013
_chemical_formula_sum 'C62 H58 F3 Fe O3 P3 Pt'
_chemical_formula_weight 1251.93
_chemical_name_systematic
; 
 ? 
;
_space_group_IT_number 14
_symmetry_cell_setting monoclinic
_symmetry_space_group_name_Hall '-P 2ybc'
_symmetry_space_group_name_H-M 'P 1 21/c 1'
_atom_sites_solution_hydrogens geom
_atom_sites_solution_primary direct
_atom_sites_solution_secondary difmap
_audit_creation_method SHELXL-97
_cell_angle_alpha 90.00
_cell_angle_beta 99.6327(14)
_cell_angle_gamma 90.00
_cell_formula_units_Z 4
_cell_length_a 11.93876(18)
_cell_length_b 37.9801(6)
_cell_length_c 12.30068(17)
_cell_measurement_temperature 173(2)
_cell_volume 5498.92(14)
_computing_structure_refinement 'SHELXL-97 (Sheldrick, 1997)'
_computing_structure_solution 'SHELXS-97 (Sheldrick, 1990)'
_diffrn_ambient_temperature 173(2)
_diffrn_measured_fraction_theta_full 1.000
_diffrn_measured_fraction_theta_max 1.000
_diffrn_radiation_monochromator graphite
_diffrn_radiation_source 'fine-focus sealed tube'
_diffrn_radiation_type MoK\a
_diffrn_radiation_wavelength 0.71073
_diffrn_reflns_av_R_equivalents 0.0546
_diffrn_reflns_av_sigmaI/netI 0.0323
_diffrn_reflns_limit_h_max 15
_diffrn_reflns_limit_h_min -15
_diffrn_reflns_limit_k_max 48
_diffrn_reflns_limit_k_min -48
_diffrn_reflns_limit_l_max 15
_diffrn_reflns_limit_l_min -15
_diffrn_reflns_number 176311
_diffrn_reflns_theta_full 27.00
_diffrn_reflns_theta_max 27.00
_diffrn_reflns_theta_min 2.14
_exptl_absorpt_coefficient_mu 2.948
_exptl_absorpt_correction_T_max 0.5902
_exptl_absorpt_correction_T_min 0.3852
_exptl_absorpt_correction_type multi-scan
_exptl_absorpt_process_details 'CrysAlis RED; Oxford Diffraction, 2009'
_exptl_crystal_density_diffrn 1.512
_exptl_crystal_density_method 'not measured'
_exptl_crystal_F_000 2520
_exptl_crystal_size_max 0.40
_exptl_crystal_size_mid 0.20
_exptl_crystal_size_min 0.20
_refine_diff_density_max 0.979
_refine_diff_density_min -1.610
_refine_diff_density_rms 0.090
_refine_ls_extinction_method none
_refine_ls_goodness_of_fit_ref 1.021
_refine_ls_hydrogen_treatment mixed
_refine_ls_matrix_type full
_refine_ls_number_parameters 660
_refine_ls_number_reflns 11995
_refine_ls_number_restraints 0
_refine_ls_restrained_S_all 1.021
_refine_ls_R_factor_all 0.0496
_refine_ls_R_factor_gt 0.0375
_refine_ls_shift/su_max 0.002
_refine_ls_shift/su_mean 0.000
_refine_ls_structure_factor_coef Fsqd
_refine_ls_weighting_details 'calc w=1/[\s^2^(Fo^2^)+(0.0519P)^2^+3.6300P] where P=(Fo^2^+2Fc^2^)/3'
_refine_ls_weighting_scheme calc
_refine_ls_wR_factor_gt 0.0830
_refine_ls_wR_factor_ref 0.0868
_reflns_number_gt 10185
_reflns_number_total 11995
_reflns_threshold_expression >2sigma(I)
_cod_data_source_file om4006438_si_002.cif
_cod_data_source_block 5a
_cod_original_cell_volume 5498.93(14)
_cod_original_sg_symbol_H-M 'P 21 /c'
_cod_database_code 4081591

loop_
_symmetry_equiv_pos_as_xyz
'x, y, z'
'-x, y+1/2, -z+1/2'
'-x, -y, -z'
'x, -y-1/2, z-1/2'

loop_
_atom_site_label
_atom_site_type_symbol
_atom_site_fract_x
_atom_site_fract_y
_atom_site_fract_z
_atom_site_U_iso_or_equiv
_atom_site_adp_type
_atom_site_occupancy
_atom_site_symmetry_multiplicity
_atom_site_calc_flag
_atom_site_refinement_flags
C1 C 0.5181(3) 0.19838(10) 0.4942(3) 0.0253(8) Uani 1 1 d .
C2 C 0.4871(4) 0.20866(11) 0.3853(3) 0.0326(9) Uani 1 1 d .
H2 H 0.4672 0.1912 0.3301 0.039 Uiso 1 1 calc R
C3 C 0.4846(4) 0.24345(12) 0.3556(4) 0.0379(10) Uani 1 1 d .
H3 H 0.4621 0.2499 0.2805 0.046 Uiso 1 1 calc R
C4 C 0.5146(4) 0.26938(12) 0.4347(4) 0.0404(11) Uani 1 1 d .
H4 H 0.5131 0.2935 0.4142 0.048 Uiso 1 1 calc R
C5 C 0.5466(5) 0.25965(12) 0.5433(4) 0.0438(12) Uani 1 1 d .
H5 H 0.5676 0.2772 0.5979 0.053 Uiso 1 1 calc R
C6 C 0.5484(4) 0.22465(11) 0.5733(4) 0.0343(10) Uani 1 1 d .
H6 H 0.5704 0.2183 0.6486 0.041 Uiso 1 1 calc R
C7 C 0.4161(3) 0.13165(10) 0.4342(3) 0.0248(8) Uani 1 1 d .
C8 C 0.4328(4) 0.09973(11) 0.3847(3) 0.0315(9) Uani 1 1 d .
H8 H 0.5062 0.0893 0.3961 0.038 Uiso 1 1 calc R
C9 C 0.3433(4) 0.08283(12) 0.3187(4) 0.0374(10) Uani 1 1 d .
H9 H 0.3554 0.0608 0.2858 0.045 Uiso 1 1 calc R
C10 C 0.2373(4) 0.09780(12) 0.3008(4) 0.0375(10) Uani 1 1 d .
H10 H 0.1763 0.0862 0.2552 0.045 Uiso 1 1 calc R
C11 C 0.2194(4) 0.12949(13) 0.3486(4) 0.0375(10) Uani 1 1 d .
H11 H 0.1461 0.1400 0.3352 0.045 Uiso 1 1 calc R
C12 C 0.3079(3) 0.14620(12) 0.4162(3) 0.0335(9) Uani 1 1 d .
H12 H 0.2944 0.1678 0.4505 0.040 Uiso 1 1 calc R
C13 C 0.6628(3) 0.13933(10) 0.5041(3) 0.0237(8) Uani 1 1 d .
H13A H 0.7159 0.1594 0.5210 0.028 Uiso 1 1 calc R
H13B H 0.6544 0.1346 0.4240 0.028 Uiso 1 1 calc R
C14 C 0.6968(3) 0.06472(10) 0.4793(3) 0.0225(8) Uani 1 1 d .
C15 C 0.6493(3) 0.03364(11) 0.5107(3) 0.0283(8) Uani 1 1 d .
H15 H 0.6362 0.0310 0.5844 0.034 Uiso 1 1 calc R
C16 C 0.6209(3) 0.00652(11) 0.4361(4) 0.0327(9) Uani 1 1 d .
H16 H 0.5908 -0.0149 0.4591 0.039 Uiso 1 1 calc R
C17 C 0.6363(3) 0.01065(12) 0.3281(4) 0.0343(10) Uani 1 1 d .
H17 H 0.6154 -0.0077 0.2763 0.041 Uiso 1 1 calc R
C18 C 0.6822(3) 0.04144(11) 0.2956(3) 0.0315(9) Uani 1 1 d .
H18 H 0.6925 0.0442 0.2212 0.038 Uiso 1 1 calc R
C19 C 0.7131(3) 0.06828(11) 0.3701(3) 0.0270(8) Uani 1 1 d .
H19 H 0.7457 0.0892 0.3470 0.032 Uiso 1 1 calc R
C20 C 0.8772(3) 0.10981(10) 0.5861(3) 0.0248(8) Uani 1 1 d .
C21 C 0.9492(3) 0.09039(11) 0.5309(3) 0.0314(9) Uani 1 1 d .
H21 H 0.9202 0.0709 0.4867 0.038 Uiso 1 1 calc R
C22 C 1.0627(4) 0.09940(13) 0.5400(4) 0.0409(11) Uani 1 1 d .
H22 H 1.1114 0.0860 0.5023 0.049 Uiso 1 1 calc R
C23 C 1.1053(4) 0.12781(13) 0.6035(4) 0.0412(11) Uani 1 1 d .
H23 H 1.1830 0.1342 0.6089 0.049 Uiso 1 1 calc R
C24 C 1.0355(4) 0.14676(13) 0.6586(4) 0.0395(11) Uani 1 1 d .
H24 H 1.0654 0.1662 0.7027 0.047 Uiso 1 1 calc R
C25 C 0.9219(3) 0.13811(11) 0.6515(3) 0.0319(9) Uani 1 1 d .
H25 H 0.8745 0.1514 0.6909 0.038 Uiso 1 1 calc R
C26 C 0.9100(3) 0.03943(11) 0.7732(3) 0.0299(9) Uani 1 1 d .
C27 C 0.8890(4) 0.01270(12) 0.6944(4) 0.0383(10) Uani 1 1 d .
H27 H 0.8153 0.0027 0.6774 0.046 Uiso 1 1 calc R
C28 C 0.9748(5) 0.00077(14) 0.6410(4) 0.0489(13) Uani 1 1 d .
H28 H 0.9602 -0.0173 0.5870 0.059 Uiso 1 1 calc R
C29 C 1.0816(5) 0.01531(18) 0.6668(4) 0.0608(17) Uani 1 1 d .
H29 H 1.1407 0.0072 0.6302 0.073 Uiso 1 1 calc R
C30 C 1.1040(4) 0.04143(17) 0.7446(4) 0.0563(15) Uani 1 1 d .
H30 H 1.1782 0.0511 0.7618 0.068 Uiso 1 1 calc R
C31 C 1.0177(4) 0.05370(14) 0.7985(4) 0.0423(11) Uani 1 1 d .
H31 H 1.0329 0.0718 0.8522 0.051 Uiso 1 1 calc R
C32 C 0.7356(3) 0.01343(10) 0.8794(3) 0.0266(8) Uani 1 1 d .
C33 C 0.8085(4) -0.01412(11) 0.9189(4) 0.0355(10) Uani 1 1 d .
H33 H 0.8880 -0.0116 0.9205 0.043 Uiso 1 1 calc R
C34 C 0.7661(5) -0.04500(12) 0.9556(4) 0.0448(12) Uani 1 1 d .
H34 H 0.8161 -0.0637 0.9819 0.054 Uiso 1 1 calc R
C35 C 0.6512(5) -0.04847(13) 0.9540(4) 0.0459(12) Uani 1 1 d .
H35 H 0.6221 -0.0695 0.9808 0.055 Uiso 1 1 calc R
C36 C 0.5779(4) -0.02176(12) 0.9137(4) 0.0400(11) Uani 1 1 d .
H36 H 0.4985 -0.0244 0.9124 0.048 Uiso 1 1 calc R
C37 C 0.6196(4) 0.00905(11) 0.8752(3) 0.0310(9) Uani 1 1 d .
H37 H 0.5687 0.0272 0.8459 0.037 Uiso 1 1 calc R
C38 C 0.8574(3) 0.07583(11) 0.9656(3) 0.0290(9) Uani 1 1 d .
C39 C 0.8819(4) 0.05791(13) 1.0654(4) 0.0363(10) Uani 1 1 d .
H39 H 0.8699 0.0332 1.0681 0.044 Uiso 1 1 calc R
C40 C 0.9237(4) 0.07625(15) 1.1608(4) 0.0446(12) Uani 1 1 d .
H40 H 0.9400 0.0640 1.2289 0.054 Uiso 1 1 calc R
C41 C 0.9420(4) 0.11172(15) 1.1586(4) 0.0487(13) Uani 1 1 d .
H41 H 0.9698 0.1240 1.2250 0.058 Uiso 1 1 calc R
C42 C 0.9199(4) 0.12973(14) 1.0596(5) 0.0510(13) Uani 1 1 d .
H42 H 0.9339 0.1543 1.0574 0.061 Uiso 1 1 calc R
C43 C 0.8773(4) 0.11180(12) 0.9637(4) 0.0407(11) Uani 1 1 d .
H43 H 0.8614 0.1242 0.8959 0.049 Uiso 1 1 calc R
C44 C 0.5846(3) 0.09571(10) 0.8798(3) 0.0257(8) Uani 1 1 d .
H44 H 0.6021 0.0817 0.9443 0.031 Uiso 1 1 calc R
C45 C 0.5046(3) 0.12031(10) 0.8625(3) 0.0222(8) Uani 1 1 d .
C46 C 0.4227(3) 0.13071(10) 0.9344(3) 0.0245(8) Uani 1 1 d .
C47 C 0.3074(3) 0.13051(11) 0.8912(3) 0.0294(9) Uani 1 1 d .
H47 H 0.2847 0.1240 0.8161 0.035 Uiso 1 1 calc R
C48 C 0.2242(4) 0.13923(12) 0.9521(4) 0.0363(10) Uani 1 1 d .
H48 H 0.1464 0.1390 0.9188 0.044 Uiso 1 1 calc R
C49 C 0.2549(4) 0.14820(13) 1.0613(4) 0.0413(11) Uani 1 1 d .
H49 H 0.1984 0.1539 1.1044 0.050 Uiso 1 1 calc R
C50 C 0.3681(4) 0.14883(12) 1.1080(4) 0.0371(10) Uani 1 1 d .
H50 H 0.3892 0.1551 1.1834 0.045 Uiso 1 1 calc R
C51 C 0.4526(3) 0.14033(10) 1.0460(3) 0.0267(8) Uani 1 1 d .
C52 C 0.5726(4) 0.14110(11) 1.1033(3) 0.0333(9) Uani 1 1 d .
C53 C 0.4276(3) 0.10028(10) 0.6676(3) 0.0266(8) Uani 1 1 d .
C54 C 0.3944(3) 0.17185(11) 0.7075(3) 0.0260(8) Uani 1 1 d .
C55 C 0.6313(3) 0.16183(10) 0.7668(3) 0.0248(8) Uani 1 1 d .
C500 C 1.2049(7) 0.2512(2) 0.4468(8) 0.103(3) Uani 1 1 d .
H50A H 1.2557 0.2680 0.4190 0.155 Uiso 1 1 calc R
H50B H 1.2497 0.2352 0.4993 0.155 Uiso 1 1 calc R
H50C H 1.1507 0.2641 0.4838 0.155 Uiso 1 1 calc R
C501 C 1.1399(7) 0.2300(2) 0.3501(7) 0.095(2) Uani 1 1 d .
H50D H 1.1951 0.2164 0.3152 0.114 Uiso 1 1 calc R
H50E H 1.0894 0.2130 0.3790 0.114 Uiso 1 1 calc R
C502 C 1.0692(7) 0.2525(2) 0.2633(7) 0.088(2) Uani 1 1 d .
H50F H 1.1206 0.2686 0.2317 0.105 Uiso 1 1 calc R
H50G H 1.0178 0.2672 0.2996 0.105 Uiso 1 1 calc R
C503 C 0.9980(7) 0.2323(2) 0.1694(7) 0.086(2) Uani 1 1 d .
H50H H 1.0490 0.2178 0.1320 0.103 Uiso 1 1 calc R
H50I H 0.9462 0.2162 0.2003 0.103 Uiso 1 1 calc R
C504 C 0.9290(7) 0.2558(2) 0.0860(7) 0.086(2) Uani 1 1 d .
H50J H 0.8760 0.2695 0.1234 0.104 Uiso 1 1 calc R
H50K H 0.9810 0.2728 0.0590 0.104 Uiso 1 1 calc R
C505 C 0.8620(7) 0.2377(2) -0.0112(7) 0.090(2) Uani 1 1 d .
H50L H 0.8046 0.2224 0.0145 0.109 Uiso 1 1 calc R
H50M H 0.9135 0.2225 -0.0455 0.109 Uiso 1 1 calc R
C506 C 0.8009(7) 0.2632(2) -0.0993(8) 0.102(3) Uani 1 1 d .
H50N H 0.7384 0.2749 -0.0711 0.154 Uiso 1 1 calc R
H50O H 0.7707 0.2500 -0.1663 0.154 Uiso 1 1 calc R
H50P H 0.8549 0.2810 -0.1166 0.154 Uiso 1 1 calc R
F1 F 0.6435(2) 0.15695(7) 1.0456(2) 0.0375(6) Uani 1 1 d .
F2 F 0.6154(2) 0.10886(7) 1.1293(2) 0.0418(6) Uani 1 1 d .
F3 F 0.5848(2) 0.15845(8) 1.2004(2) 0.0451(7) Uani 1 1 d .
Fe Fe 0.50354(4) 0.139918(14) 0.70712(4) 0.02096(11) Uani 1 1 d .
O1 O 0.3750(3) 0.07501(8) 0.6458(3) 0.0384(7) Uani 1 1 d .
O2 O 0.3240(3) 0.19220(8) 0.7053(3) 0.0380(7) Uani 1 1 d .
O3 O 0.7120(2) 0.17674(8) 0.8059(3) 0.0369(7) Uani 1 1 d .
P1 P 0.52399(8) 0.15222(3) 0.53661(8) 0.0214(2) Uani 1 1 d .
P2 P 0.72629(8) 0.10017(2) 0.57957(8) 0.0214(2) Uani 1 1 d .
P3 P 0.79150(8) 0.05488(3) 0.83656(8) 0.0241(2) Uani 1 1 d .
Pt Pt 0.663767(12) 0.092868(4) 0.745619(12) 0.02209(5) Uani 1 1 d .

loop_
_atom_site_aniso_label
_atom_site_aniso_U_11
_atom_site_aniso_U_22
_atom_site_aniso_U_33
_atom_site_aniso_U_23
_atom_site_aniso_U_13
_atom_site_aniso_U_12
C1 0.028(2) 0.024(2) 0.0248(19) 0.0011(16) 0.0063(16) 0.0037(16)
C2 0.042(2) 0.029(2) 0.028(2) -0.0002(17) 0.0084(18) 0.0037(18)
C3 0.056(3) 0.031(2) 0.026(2) 0.0075(18) 0.006(2) 0.003(2)
C4 0.056(3) 0.022(2) 0.044(3) 0.0063(19) 0.012(2) 0.003(2)
C5 0.069(3) 0.024(2) 0.038(3) -0.0019(19) 0.009(2) -0.003(2)
C6 0.051(3) 0.022(2) 0.029(2) -0.0011(17) 0.0033(19) 0.0000(19)
C7 0.0267(19) 0.027(2) 0.0195(18) 0.0007(15) 0.0013(15) -0.0020(16)
C8 0.031(2) 0.030(2) 0.031(2) -0.0034(17) 0.0003(17) 0.0047(17)
C9 0.043(3) 0.032(2) 0.034(2) -0.0102(19) -0.0015(19) -0.0009(19)
C10 0.032(2) 0.045(3) 0.034(2) -0.006(2) -0.0008(18) -0.0052(19)
C11 0.026(2) 0.049(3) 0.036(2) -0.004(2) 0.0019(18) 0.0029(19)
C12 0.030(2) 0.039(3) 0.032(2) -0.0049(19) 0.0056(18) 0.0013(18)
C13 0.029(2) 0.0200(19) 0.0231(19) 0.0029(15) 0.0066(15) -0.0002(15)
C14 0.0218(18) 0.0207(19) 0.0248(19) -0.0016(15) 0.0030(15) 0.0040(14)
C15 0.028(2) 0.027(2) 0.031(2) -0.0004(17) 0.0081(17) 0.0010(16)
C16 0.031(2) 0.025(2) 0.043(2) -0.0042(18) 0.0086(19) -0.0041(17)
C17 0.029(2) 0.034(2) 0.038(2) -0.0117(19) 0.0007(18) 0.0023(18)
C18 0.033(2) 0.036(2) 0.026(2) -0.0047(18) 0.0044(17) 0.0051(18)
C19 0.028(2) 0.023(2) 0.030(2) 0.0000(16) 0.0056(16) 0.0030(16)
C20 0.0227(19) 0.026(2) 0.026(2) 0.0047(16) 0.0050(15) 0.0001(15)
C21 0.028(2) 0.035(2) 0.033(2) 0.0011(18) 0.0075(17) 0.0004(18)
C22 0.031(2) 0.047(3) 0.047(3) -0.001(2) 0.014(2) 0.001(2)
C23 0.024(2) 0.052(3) 0.047(3) 0.002(2) 0.0052(19) -0.009(2)
C24 0.037(2) 0.040(3) 0.039(3) 0.000(2) -0.001(2) -0.011(2)
C25 0.031(2) 0.031(2) 0.033(2) -0.0031(18) 0.0047(17) -0.0025(17)
C26 0.027(2) 0.035(2) 0.028(2) 0.0086(17) 0.0064(16) 0.0117(17)
C27 0.045(3) 0.039(3) 0.033(2) 0.0051(19) 0.011(2) 0.016(2)
C28 0.059(3) 0.052(3) 0.037(3) 0.009(2) 0.013(2) 0.030(3)
C29 0.053(3) 0.091(5) 0.042(3) 0.020(3) 0.021(3) 0.039(3)
C30 0.028(3) 0.091(5) 0.050(3) 0.022(3) 0.010(2) 0.013(3)
C31 0.033(2) 0.058(3) 0.035(2) 0.011(2) 0.0039(19) 0.009(2)
C32 0.032(2) 0.024(2) 0.0221(19) 0.0011(15) 0.0015(16) -0.0009(16)
C33 0.041(2) 0.028(2) 0.034(2) 0.0029(18) -0.0023(19) 0.0034(18)
C34 0.060(3) 0.028(2) 0.039(3) 0.005(2) -0.011(2) 0.000(2)
C35 0.070(4) 0.028(2) 0.036(3) 0.007(2) -0.001(2) -0.016(2)
C36 0.045(3) 0.035(3) 0.040(3) -0.001(2) 0.009(2) -0.011(2)
C37 0.037(2) 0.027(2) 0.029(2) -0.0001(17) 0.0046(18) -0.0002(17)
C38 0.0220(19) 0.033(2) 0.031(2) 0.0006(18) 0.0019(16) 0.0015(17)
C39 0.036(2) 0.037(3) 0.035(2) 0.0020(19) 0.0024(19) -0.0002(19)
C40 0.039(3) 0.060(3) 0.032(2) -0.001(2) -0.002(2) 0.001(2)
C41 0.040(3) 0.056(3) 0.044(3) -0.017(2) -0.011(2) 0.001(2)
C42 0.044(3) 0.039(3) 0.062(3) -0.007(2) -0.012(2) -0.003(2)
C43 0.041(3) 0.034(3) 0.042(3) 0.004(2) -0.010(2) -0.003(2)
C44 0.030(2) 0.029(2) 0.0190(18) -0.0030(16) 0.0069(15) -0.0030(16)
C45 0.0261(19) 0.0230(19) 0.0172(17) 0.0004(14) 0.0031(14) -0.0004(15)
C46 0.034(2) 0.0156(18) 0.0247(19) 0.0050(15) 0.0084(16) 0.0014(15)
C47 0.035(2) 0.030(2) 0.024(2) 0.0026(16) 0.0059(17) -0.0002(17)
C48 0.032(2) 0.041(3) 0.037(2) 0.007(2) 0.0112(19) 0.0030(19)
C49 0.045(3) 0.045(3) 0.038(3) 0.000(2) 0.019(2) 0.008(2)
C50 0.047(3) 0.038(3) 0.028(2) -0.0042(19) 0.0099(19) 0.000(2)
C51 0.037(2) 0.0213(19) 0.0227(19) 0.0032(15) 0.0078(16) 0.0020(16)
C52 0.043(2) 0.031(2) 0.026(2) -0.0030(17) 0.0054(18) 0.0017(19)
C53 0.033(2) 0.024(2) 0.0235(19) 0.0016(15) 0.0063(16) 0.0044(16)
C54 0.029(2) 0.027(2) 0.0210(19) -0.0016(16) 0.0014(15) -0.0040(17)
C55 0.033(2) 0.0213(19) 0.0205(18) 0.0008(15) 0.0052(16) 0.0053(16)
C500 0.083(5) 0.113(7) 0.118(7) -0.021(6) 0.027(5) 0.002(5)
C501 0.087(5) 0.091(6) 0.110(7) 0.000(5) 0.024(5) 0.017(5)
C502 0.088(5) 0.077(5) 0.105(6) 0.008(4) 0.034(5) 0.008(4)
C503 0.089(5) 0.072(5) 0.097(6) -0.012(4) 0.018(4) -0.005(4)
C504 0.089(5) 0.070(5) 0.104(6) -0.009(4) 0.028(5) -0.006(4)
C505 0.080(5) 0.085(6) 0.110(6) -0.020(5) 0.025(5) -0.005(4)
C506 0.076(5) 0.105(7) 0.127(7) -0.010(6) 0.020(5) 0.009(5)
F1 0.0363(14) 0.0411(15) 0.0347(14) -0.0022(11) 0.0048(11) -0.0042(11)
F2 0.0519(16) 0.0354(15) 0.0350(14) 0.0030(11) -0.0020(12) 0.0121(12)
F3 0.0513(16) 0.0536(17) 0.0288(13) -0.0143(12) 0.0018(12) 0.0024(13)
Fe 0.0243(3) 0.0188(3) 0.0197(3) 0.0001(2) 0.0033(2) 0.0015(2)
O1 0.0436(18) 0.0287(17) 0.0421(18) -0.0036(14) 0.0047(14) -0.0094(14)
O2 0.0348(17) 0.0333(17) 0.0460(18) -0.0002(14) 0.0067(14) 0.0099(14)
O3 0.0334(16) 0.0330(17) 0.0415(18) -0.0020(14) -0.0018(14) -0.0058(13)
P1 0.0255(5) 0.0191(5) 0.0194(5) 0.0004(4) 0.0029(4) 0.0012(4)
P2 0.0232(5) 0.0183(5) 0.0227(5) 0.0002(4) 0.0041(4) 0.0011(4)
P3 0.0233(5) 0.0239(5) 0.0246(5) 0.0029(4) 0.0030(4) 0.0025(4)
Pt 0.02352(8) 0.02173(8) 0.02101(8) 0.00153(6) 0.00375(5) 0.00246(6)

loop_
_atom_type_symbol
_atom_type_description
_atom_type_scat_dispersion_real
_atom_type_scat_dispersion_imag
_atom_type_scat_source
C C 0.0033 0.0016 'International Tables Vol C Tables 4.2.6.8 and 6.1.1.4'
H H 0.0000 0.0000 'International Tables Vol C Tables 4.2.6.8 and 6.1.1.4'
O O 0.0106 0.0060 'International Tables Vol C Tables 4.2.6.8 and 6.1.1.4'
P P 0.1023 0.0942 'International Tables Vol C Tables 4.2.6.8 and 6.1.1.4'
Fe Fe 0.3463 0.8444 'International Tables Vol C Tables 4.2.6.8 and 6.1.1.4'
Pt Pt -1.7033 8.3905 'International Tables Vol C Tables 4.2.6.8 and 6.1.1.4'
F F 0.0171 0.0103 'International Tables Vol C Tables 4.2.6.8 and 6.1.1.4'

loop_
_geom_angle_atom_site_label_1
_geom_angle_atom_site_label_2
_geom_angle_atom_site_label_3
_geom_angle
C2 C1 C6 117.9(4)
C2 C1 P1 122.5(3)
C6 C1 P1 119.5(3)
C3 C2 C1 121.4(4)
C2 C3 C4 120.4(4)
C5 C4 C3 119.1(4)
C4 C5 C6 120.5(4)
C5 C6 C1 120.7(4)
C8 C7 C12 118.5(4)
C8 C7 P1 122.8(3)
C12 C7 P1 118.2(3)
C7 C8 C9 120.5(4)
C10 C9 C8 120.2(4)
C9 C10 C11 120.1(4)
C10 C11 C12 120.1(4)
C11 C12 C7 120.7(4)
P1 C13 P2 114.51(19)
C15 C14 C19 118.6(4)
C15 C14 P2 118.8(3)
C19 C14 P2 122.6(3)
C16 C15 C14 120.9(4)
C17 C16 C15 119.8(4)
C18 C17 C16 120.0(4)
C17 C18 C19 120.6(4)
C18 C19 C14 120.2(4)
C21 C20 C25 118.9(4)
C21 C20 P2 123.8(3)
C25 C20 P2 117.3(3)
C22 C21 C20 120.3(4)
C23 C22 C21 120.2(4)
C24 C23 C22 119.8(4)
C23 C24 C25 121.1(4)
C24 C25 C20 119.7(4)
C31 C26 C27 119.6(4)
C31 C26 P3 122.5(4)
C27 C26 P3 117.9(3)
C28 C27 C26 120.4(5)
C29 C28 C27 119.4(5)
C30 C29 C28 121.0(5)
C29 C30 C31 119.9(5)
C26 C31 C30 119.7(5)
C37 C32 C33 118.9(4)
C37 C32 P3 120.3(3)
C33 C32 P3 120.7(3)
C34 C33 C32 120.6(4)
C35 C34 C33 119.7(4)
C34 C35 C36 120.5(4)
C35 C36 C37 120.1(4)
C36 C37 C32 120.2(4)
C43 C38 C39 119.0(4)
C43 C38 P3 117.6(3)
C39 C38 P3 123.3(3)
C40 C39 C38 119.6(5)
C41 C40 C39 121.1(5)
C40 C41 C42 119.8(5)
C43 C42 C41 119.7(5)
C42 C43 C38 120.7(4)
C45 C44 Pt 109.0(3)
C44 C45 C46 128.5(3)
C44 C45 Fe 107.3(3)
C46 C45 Fe 124.0(3)
C47 C46 C51 116.6(4)
C47 C46 C45 118.8(3)
C51 C46 C45 124.6(4)
C48 C47 C46 123.2(4)
C49 C48 C47 119.4(4)
C48 C49 C50 119.6(4)
C49 C50 C51 121.0(4)
C50 C51 C46 120.2(4)
C50 C51 C52 117.5(4)
C46 C51 C52 122.3(4)
F1 C52 F2 106.7(3)
F1 C52 F3 105.4(3)
F2 C52 F3 104.7(3)
F1 C52 C51 113.8(3)
F2 C52 C51 113.1(4)
F3 C52 C51 112.4(3)
O1 C53 Fe 176.5(4)
O2 C54 Fe 178.5(4)
O3 C55 Fe 178.1(4)
C502 C501 C500 113.6(7)
C501 C502 C503 115.2(7)
C504 C503 C502 113.1(6)
C505 C504 C503 115.8(7)
C504 C505 C506 113.7(7)
C54 Fe C53 103.73(18)
C54 Fe C55 104.88(18)
C53 Fe C55 150.09(18)
C54 Fe C45 97.77(16)
C53 Fe C45 82.60(16)
C55 Fe C45 85.09(16)
C54 Fe P1 93.22(13)
C53 Fe P1 92.95(13)
C55 Fe P1 93.98(13)
C45 Fe P1 168.84(11)
C54 Fe Pt 169.42(12)
C53 Fe Pt 78.13(13)
C55 Fe Pt 72.15(12)
C45 Fe Pt 72.00(10)
P1 Fe Pt 97.10(3)
C7 P1 C1 103.03(18)
C7 P1 C13 107.19(18)
C1 P1 C13 100.77(17)
C7 P1 Fe 112.92(13)
C1 P1 Fe 118.05(13)
C13 P1 Fe 113.51(12)
C14 P2 C20 104.83(18)
C14 P2 C13 103.81(17)
C20 P2 C13 100.33(17)
C14 P2 Pt 117.17(13)
C20 P2 Pt 116.61(13)
C13 P2 Pt 112.06(12)
C32 P3 C26 101.17(19)
C32 P3 C38 104.49(19)
C26 P3 C38 104.99(19)
C32 P3 Pt 116.49(13)
C26 P3 Pt 120.17(13)
C38 P3 Pt 107.97(14)
C44 Pt P3 89.94(12)
C44 Pt P2 166.92(12)
P3 Pt P2 102.95(3)
C44 Pt Fe 71.61(12)
P3 Pt Fe 160.87(3)
P2 Pt Fe 95.35(3)

loop_
_geom_bond_atom_site_label_1
_geom_bond_atom_site_label_2
_geom_bond_distance
C1 C2 1.385(6)
C1 C6 1.398(6)
C1 P1 1.827(4)
C2 C3 1.370(6)
C3 C4 1.389(6)
C4 C5 1.376(6)
C5 C6 1.379(6)
C7 C8 1.386(6)
C7 C12 1.388(6)
C7 P1 1.820(4)
C8 C9 1.387(6)
C9 C10 1.370(6)
C10 C11 1.372(6)
C11 C12 1.384(6)
C13 P1 1.835(4)
C13 P2 1.847(4)
C14 C15 1.392(5)
C14 C19 1.396(5)
C14 P2 1.820(4)
C15 C16 1.384(6)
C16 C17 1.380(6)
C17 C18 1.379(6)
C18 C19 1.379(6)
C20 C21 1.392(6)
C20 C25 1.393(6)
C20 P2 1.828(4)
C21 C22 1.384(6)
C22 C23 1.379(7)
C23 C24 1.364(7)
C24 C25 1.385(6)
C26 C31 1.382(6)
C26 C27 1.397(6)
C26 P3 1.823(4)
C27 C28 1.382(6)
C28 C29 1.377(8)
C29 C30 1.374(9)
C30 C31 1.394(7)
C32 C37 1.387(6)
C32 C33 1.396(6)
C32 P3 1.821(4)
C33 C34 1.383(6)
C34 C35 1.375(7)
C35 C36 1.376(7)
C36 C37 1.386(6)
C38 C43 1.387(6)
C38 C39 1.392(6)
C38 P3 1.831(4)
C39 C40 1.384(6)
C40 C41 1.366(8)
C41 C42 1.384(7)
C42 C43 1.383(7)
C44 C45 1.327(5)
C44 Pt 2.037(4)
C45 C46 1.478(5)
C45 Fe 2.049(4)
C46 C47 1.391(6)
C46 C51 1.408(5)
C47 C48 1.380(6)
C48 C49 1.376(6)
C49 C50 1.378(7)
C50 C51 1.400(6)
C51 C52 1.487(6)
C52 F1 1.335(5)
C52 F2 1.345(5)
C52 F3 1.351(5)
C53 O1 1.154(5)
C53 Fe 1.782(4)
C54 O2 1.139(5)
C54 Fe 1.781(4)
C55 O3 1.151(5)
C55 Fe 1.784(4)
C500 C501 1.536(11)
C501 C502 1.509(10)
C502 C503 1.523(10)
C503 C504 1.498(10)
C504 C505 1.490(10)
C505 C506 1.542(11)
Fe P1 2.2019(11)
Fe Pt 2.6026(5)
P2 Pt 2.3057(10)
P3 Pt 2.2557(10)
